data_7129647
loop_
_publ_author_name
'Wu, Jia-Wei'
'Long, Bing-Fan'
'Wang, Meng-Fan'
'Young, David James'
'Hu, Fei-Long'
'Mi, Yan'
'Lang, Jian-Ping'

_publ_section_title
;
 Tunable photosalient behaviours within coordination polymers via
 functional molecular prearrangements
;
_journal_name_full 'Chemical Communications'
_journal_paper_doi 10.1039/D1CC07139D
_journal_year 2022
_chemical_formula_sum 'C38 H32.5 Cd Cl2 N2.5 O5'
_chemical_formula_weight 787.48
_space_group_crystal_system triclinic
_space_group_IT_number 2
_space_group_name_Hall '-P 1'
_space_group_name_H-M_alt 'P -1'
_atom_sites_solution_hydrogens mixed
_audit_creation_method SHELXL-2017/1
_audit_update_record
;
2021-09-30 deposited with the CCDC.	2022-01-24 downloaded from the CCDC.
;
_cell_angle_alpha 71.172(7)
_cell_angle_beta 76.036(8)
_cell_angle_gamma 78.145(8)
_cell_formula_units_Z 2
_cell_length_a 9.228(6)
_cell_length_b 12.711(9)
_cell_length_c 16.916(11)
_cell_measurement_reflns_used 5892
_cell_measurement_temperature 296(2)
_cell_measurement_theta_max 28.17
_cell_measurement_theta_min 2.30
_cell_volume 1805(2)
_computing_structure_refinement 'SHELXL-2017/1 (Sheldrick, 2017)'
_diffrn_ambient_temperature 296(2)
_diffrn_measured_fraction_theta_full 0.980
_diffrn_measured_fraction_theta_max 0.980
_diffrn_measurement_device_type 'CCD area detector'
_diffrn_measurement_method 'phi and omega scans'
_diffrn_radiation_type MoK\a
_diffrn_radiation_wavelength 0.71073
_diffrn_reflns_av_R_equivalents 0.0190
_diffrn_reflns_av_unetI/netI 0.0372
_diffrn_reflns_Laue_measured_fraction_full 0.980
_diffrn_reflns_Laue_measured_fraction_max 0.980
_diffrn_reflns_limit_h_max 10
_diffrn_reflns_limit_h_min -8
_diffrn_reflns_limit_k_max 15
_diffrn_reflns_limit_k_min -15
_diffrn_reflns_limit_l_max 18
_diffrn_reflns_limit_l_min -20
_diffrn_reflns_number 9595
_diffrn_reflns_point_group_measured_fraction_full 0.980
_diffrn_reflns_point_group_measured_fraction_max 0.980
_diffrn_reflns_theta_full 24.999
_diffrn_reflns_theta_max 24.999
_diffrn_reflns_theta_min 1.709
_exptl_absorpt_coefficient_mu 0.798
_exptl_crystal_colour yellow
_exptl_crystal_density_diffrn 1.449
_exptl_crystal_description block
_exptl_crystal_F_000 800
_exptl_crystal_size_max 0.26
_exptl_crystal_size_mid 0.23
_exptl_crystal_size_min 0.21
_refine_diff_density_max 0.733
_refine_diff_density_min -0.560
_refine_diff_density_rms 0.068
_refine_ls_extinction_method none
_refine_ls_goodness_of_fit_ref 1.079
_refine_ls_hydrogen_treatment constr
_refine_ls_matrix_type full
_refine_ls_number_parameters 474
_refine_ls_number_reflns 6215
_refine_ls_number_restraints 42
_refine_ls_restrained_S_all 1.087
_refine_ls_R_factor_all 0.0435
_refine_ls_R_factor_gt 0.0371
_refine_ls_shift/su_max 0.024
_refine_ls_shift/su_mean 0.001
_refine_ls_structure_factor_coef Fsqd
_refine_ls_weighting_details 'w=1/[\s^2^(Fo^2^)+(0.0470P)^2^+1.8172P] where P=(Fo^2^+2Fc^2^)/3'
_refine_ls_weighting_scheme calc
_refine_ls_wR_factor_gt 0.1008
_refine_ls_wR_factor_ref 0.1068
_reflns_Friedel_coverage 0.000
_reflns_number_gt 5438
_reflns_number_total 6215
_reflns_threshold_expression 'I > 2\s(I)'
_cod_data_source_file d1cc07139d7.cif
_cod_data_source_block CP2
_cod_original_formula_sum 'C38 H32.50 Cd Cl2 N2.50 O5'
_cod_database_code 7129647
_shelx_shelxl_version_number 2017/1
_shelx_space_group_comment
;
The symmetry employed for this shelxl refinement is uniquely defined
by the following loop, which should always be used as a source of
symmetry information in preference to the above space-group names.
They are only intended as comments.
;

loop_
_space_group_symop_operation_xyz
'x, y, z'
'-x, -y, -z'

loop_
_atom_site_label
_atom_site_type_symbol
_atom_site_fract_x
_atom_site_fract_y
_atom_site_fract_z
_atom_site_U_iso_or_equiv
_atom_site_adp_type
_atom_site_occupancy
_atom_site_site_symmetry_order
_atom_site_calc_flag
_atom_site_refinement_flags_posn
_atom_site_refinement_flags_adp
_atom_site_refinement_flags_occupancy
_atom_site_disorder_assembly
_atom_site_disorder_group
C1 C 0.5264(5) 0.3904(3) 0.2318(3) 0.0590(11) Uani 1 1 d . . . . .
H1 H 0.540399 0.465469 0.215041 0.071 Uiso 1 1 calc R U . . .
C2 C 0.5891(5) 0.3179(4) 0.2987(2) 0.0578(11) Uani 1 1 d . . . . .
H2 H 0.643526 0.344519 0.326074 0.069 Uiso 1 1 calc R U . . .
C3 C 0.5714(4) 0.2047(3) 0.3256(2) 0.0468(9) Uani 1 1 d . . . . .
C4 C 0.4897(5) 0.1719(3) 0.2810(3) 0.0598(11) Uani 1 1 d . . . . .
H4 H 0.474536 0.097383 0.295844 0.072 Uiso 1 1 calc R U . . .
C5 C 0.4309(5) 0.2504(3) 0.2144(3) 0.0571(10) Uani 1 1 d . . . . .
H5 H 0.377192 0.226188 0.185111 0.068 Uiso 1 1 calc R U . . .
C6 C 0.6322(5) 0.1241(4) 0.3980(2) 0.0574(10) Uani 1 1 d . . . . .
H6 H 0.631008 0.048377 0.405833 0.069 Uiso 1 1 calc R U . . .
C7 C 0.6881(5) 0.1499(3) 0.4526(2) 0.0547(10) Uani 1 1 d . . . . .
H7 H 0.684692 0.226237 0.444599 0.066 Uiso 1 1 calc R U . . .
C8 C 0.7554(5) 0.0745(3) 0.5247(2) 0.0526(10) Uani 1 1 d . . . . .
C9 C 0.7956(5) -0.0394(3) 0.5326(2) 0.0570(10) Uani 1 1 d . . . . .
H9 H 0.778176 -0.066785 0.491481 0.068 Uiso 1 1 calc R U . . .
C10 C 0.8605(5) -0.1143(3) 0.5989(2) 0.0576(10) Uani 1 1 d . . . . .
C11 C 0.8886(5) -0.0722(3) 0.6606(2) 0.0518(9) Uani 1 1 d . . . . .
C12 C 0.8473(5) 0.0424(3) 0.6526(2) 0.0543(10) Uani 1 1 d . . . . .
H12 H 0.864879 0.070002 0.693615 0.065 Uiso 1 1 calc R U . . .
C13 C 0.7813(5) 0.1169(3) 0.5866(2) 0.0539(10) Uani 1 1 d . . . . .
C14 C 0.7380(6) 0.2397(4) 0.5832(3) 0.0690(13) Uani 1 1 d . . . . .
H14A H 0.766864 0.252256 0.629957 0.104 Uiso 1 1 calc R U . . .
H14B H 0.630905 0.259699 0.587010 0.104 Uiso 1 1 calc R U . . .
H14C H 0.788686 0.285012 0.530611 0.104 Uiso 1 1 calc R U . . .
C15 C 0.8996(7) -0.2368(4) 0.6021(3) 0.0781(15) Uani 1 1 d . . . . .
H15A H 0.878722 -0.246966 0.552292 0.117 Uiso 1 1 calc R U . . .
H15B H 0.840261 -0.280719 0.651922 0.117 Uiso 1 1 calc R U . . .
H15C H 1.004714 -0.260573 0.604008 0.117 Uiso 1 1 calc R U . . .
C16 C 0.9566(5) -0.1481(4) 0.7315(2) 0.0568(10) Uani 1 1 d . . . . .
H16 H 0.956822 -0.224117 0.739841 0.068 Uiso 1 1 calc R U . . .
C17 C 1.0174(5) -0.1245(3) 0.7851(2) 0.0554(10) Uani 1 1 d . . . . .
H17 H 1.019298 -0.049225 0.778428 0.067 Uiso 1 1 calc R U . . .
C18 C 1.0826(4) -0.2081(3) 0.8548(2) 0.0460(8) Uani 1 1 d . . . . .
C19 C 1.0739(4) -0.3221(3) 0.8739(2) 0.0492(9) Uani 1 1 d . . . . .
H19 H 1.024597 -0.346518 0.842509 0.059 Uiso 1 1 calc R U . . .
C20 C 1.1375(4) -0.3982(3) 0.9383(2) 0.0474(9) Uani 1 1 d . . . . .
H20 H 1.129438 -0.473510 0.949373 0.057 Uiso 1 1 calc R U . . .
C21 C 1.2179(5) -0.2618(3) 0.9693(3) 0.0609(11) Uani 1 1 d . . . . .
H21 H 1.267240 -0.240159 1.002231 0.073 Uiso 1 1 calc R U . . .
C22 C 1.1564(5) -0.1791(3) 0.9056(3) 0.0643(12) Uani 1 1 d . . . . .
H22 H 1.164460 -0.104270 0.896766 0.077 Uiso 1 1 calc R U . . .
C23 C 0.1015(5) 0.5377(3) 0.2228(2) 0.0516(9) Uani 1 1 d . . . . .
C24 C -0.0134(5) 0.5545(3) 0.2981(3) 0.0538(10) Uani 1 1 d . . . . .
C25 C 0.0193(7) 0.5977(8) 0.3541(5) 0.148(3) Uani 1 1 d . U . . .
H25 H 0.113467 0.620195 0.344078 0.177 Uiso 1 1 calc R U . . .
C26 C -0.0847(8) 0.6088(9) 0.4260(5) 0.156(3) Uani 1 1 d . U . . .
H26 H -0.058615 0.635256 0.465207 0.187 Uiso 1 1 calc R U . . .
C27 C -0.2253(7) 0.5810(7) 0.4393(4) 0.120(2) Uani 1 1 d . U . . .
C28 C -0.2586(5) 0.5365(4) 0.3872(3) 0.0760(14) Uani 1 1 d . . . . .
H28 H -0.353200 0.514382 0.397935 0.091 Uiso 1 1 calc R U . . .
C29 C -0.1532(5) 0.5219(4) 0.3158(3) 0.0671(12) Uani 1 1 d . . . . .
H29 H -0.178135 0.489631 0.279625 0.081 Uiso 1 1 calc R U . . .
C30 C 0.3693(4) 0.3582(3) -0.0262(2) 0.0440(8) Uani 1 1 d . . . . .
C31 C 0.3490(4) 0.2998(3) -0.0869(2) 0.0450(8) Uani 1 1 d . . . . .
C32 C 0.4635(5) 0.2857(4) -0.1538(3) 0.0609(11) Uani 1 1 d . . . . .
H32 H 0.553556 0.313260 -0.162178 0.073 Uiso 1 1 calc R U . . .
C33 C 0.4452(7) 0.2314(4) -0.2080(3) 0.0772(14) Uani 1 1 d . . . . .
H33 H 0.523225 0.220704 -0.252394 0.093 Uiso 1 1 calc R U . . .
C34 C 0.3117(7) 0.1930(4) -0.1965(3) 0.0739(14) Uani 1 1 d . . . . .
C35 C 0.1954(6) 0.2079(4) -0.1321(3) 0.0727(13) Uani 1 1 d . . . . .
H35 H 0.104306 0.182605 -0.125662 0.087 Uiso 1 1 calc R U . . .
C36 C 0.2146(5) 0.2607(4) -0.0767(3) 0.0589(10) Uani 1 1 d . . . . .
H36 H 0.136420 0.270186 -0.032075 0.071 Uiso 1 1 calc R U . . .
Cd1 Cd 0.31717(3) 0.49016(2) 0.09069(2) 0.04086(11) Uani 1 1 d . . . . .
Cl1 Cl 0.2898(3) 0.12272(16) -0.26506(12) 0.1296(7) Uani 1 1 d . . . . .
Cl2 Cl -0.3555(2) 0.5960(2) 0.52992(14) 0.1585(10) Uani 1 1 d . . . . .
N1 N 1.2106(3) -0.3709(2) 0.98653(18) 0.0445(7) Uani 1 1 d . . . . .
N2 N 0.4465(3) 0.3585(3) 0.18979(18) 0.0457(7) Uani 1 1 d . . . . .
O1 O 0.1374(9) 0.8383(7) 0.1824(6) 0.110(3) Uani 0.5 1 d . . P . .
H1C H 0.157073 0.768497 0.187015 0.132 Uiso 0.5 1 d R U P . .
H1D H 0.193163 0.872817 0.137565 0.132 Uiso 0.5 1 d R U P . .
O2 O 0.2117(4) 0.5937(3) 0.1957(2) 0.0686(8) Uani 1 1 d . . . . .
O3 O 0.0884(3) 0.4675(3) 0.18945(18) 0.0627(7) Uani 1 1 d . . . . .
O4 O 0.2733(3) 0.3529(2) 0.04068(17) 0.0550(7) Uani 1 1 d . . . . .
O5 O 0.4769(3) 0.4131(3) -0.0458(2) 0.0655(8) Uani 1 1 d . . . . .
C37 C 0.576(6) 0.939(4) -0.089(3) 0.115(9) Uani 0.5 1 d . U P A -1
H37A H 0.484521 0.906250 -0.074233 0.173 Uiso 0.5 1 calc R U P A -1
H37B H 0.660526 0.881048 -0.084276 0.173 Uiso 0.5 1 calc R U P A -1
H37C H 0.585716 0.986936 -0.146764 0.173 Uiso 0.5 1 calc R U P A -1
C39 C 0.569(10) 1.013(4) -0.026(5) 0.110(10) Uani 0.5 1 d . U P A -1
O7 O 0.672(3) 1.050(3) -0.031(2) 0.135(8) Uani 0.5 1 d . U P A -1
C38 C 0.423(7) 1.045(5) 0.104(3) 0.148(15) Uani 0.5 1 d . U P A -1
H38A H 0.507564 1.013162 0.132149 0.222 Uiso 0.5 1 calc R U P A -1
H38B H 0.332643 1.021153 0.141964 0.222 Uiso 0.5 1 calc R U P A -1
H38C H 0.414322 1.125332 0.087535 0.222 Uiso 0.5 1 calc R U P A -1
N3 N 0.445(8) 1.009(3) 0.032(4) 0.104(8) Uani 0.5 1 d . U P A -1
C40 C 0.300(4) 0.950(3) 0.020(3) 0.123(11) Uani 0.5 1 d . U P A -1
H40A H 0.309564 0.955552 -0.039267 0.184 Uiso 0.5 1 calc R U P A -1
H40B H 0.204262 0.989969 0.038779 0.184 Uiso 0.5 1 calc R U P A -1
H40C H 0.305550 0.872722 0.052614 0.184 Uiso 0.5 1 calc R U P A -1

loop_
_atom_site_aniso_label
_atom_site_aniso_U_11
_atom_site_aniso_U_22
_atom_site_aniso_U_33
_atom_site_aniso_U_23
_atom_site_aniso_U_13
_atom_site_aniso_U_12
C1 0.075(3) 0.051(2) 0.051(2) 0.0039(18) -0.031(2) -0.018(2)
C2 0.067(3) 0.065(3) 0.046(2) -0.0028(18) -0.033(2) -0.015(2)
C3 0.049(2) 0.051(2) 0.0370(18) -0.0085(16) -0.0161(16) 0.0031(17)
C4 0.083(3) 0.045(2) 0.056(2) -0.0122(18) -0.036(2) 0.002(2)
C5 0.075(3) 0.052(2) 0.053(2) -0.0140(18) -0.037(2) 0.000(2)
C6 0.070(3) 0.053(2) 0.047(2) -0.0066(18) -0.027(2) 0.003(2)
C7 0.068(3) 0.051(2) 0.042(2) -0.0032(17) -0.0249(19) -0.0011(19)
C8 0.062(2) 0.057(2) 0.0369(19) -0.0053(17) -0.0229(18) 0.0003(19)
C9 0.072(3) 0.058(2) 0.044(2) -0.0128(18) -0.031(2) 0.003(2)
C10 0.071(3) 0.055(2) 0.043(2) -0.0086(18) -0.027(2) 0.007(2)
C11 0.058(2) 0.056(2) 0.039(2) -0.0065(17) -0.0203(18) 0.0015(18)
C12 0.066(3) 0.059(2) 0.039(2) -0.0100(17) -0.0235(19) -0.003(2)
C13 0.064(3) 0.054(2) 0.042(2) -0.0073(17) -0.0201(19) -0.0020(19)
C14 0.098(4) 0.057(3) 0.055(3) -0.013(2) -0.032(2) -0.002(2)
C15 0.113(4) 0.062(3) 0.061(3) -0.020(2) -0.042(3) 0.018(3)
C16 0.069(3) 0.056(2) 0.043(2) -0.0077(17) -0.026(2) 0.002(2)
C17 0.064(3) 0.049(2) 0.050(2) 0.0020(17) -0.027(2) -0.0083(19)
C18 0.047(2) 0.049(2) 0.0385(19) -0.0026(15) -0.0156(16) -0.0076(17)
C19 0.050(2) 0.056(2) 0.046(2) -0.0121(17) -0.0244(17) -0.0040(18)
C20 0.048(2) 0.045(2) 0.048(2) -0.0065(16) -0.0210(17) -0.0034(16)
C21 0.079(3) 0.055(2) 0.059(2) -0.0072(19) -0.044(2) -0.012(2)
C22 0.088(3) 0.044(2) 0.069(3) -0.0035(19) -0.047(3) -0.009(2)
C23 0.053(2) 0.054(2) 0.048(2) -0.0169(18) -0.0137(18) 0.0013(19)
C24 0.055(2) 0.054(2) 0.059(2) -0.0254(19) -0.0089(19) -0.0083(19)
C25 0.077(4) 0.286(8) 0.156(5) -0.179(6) 0.038(4) -0.078(5)
C26 0.101(4) 0.284(7) 0.152(5) -0.172(5) 0.028(4) -0.065(5)
C27 0.069(3) 0.213(7) 0.116(4) -0.121(5) 0.021(3) -0.032(4)
C28 0.053(3) 0.086(3) 0.085(3) -0.028(3) 0.009(2) -0.022(2)
C29 0.064(3) 0.077(3) 0.068(3) -0.033(2) -0.004(2) -0.017(2)
C30 0.044(2) 0.0407(19) 0.048(2) -0.0069(16) -0.0213(18) -0.0019(16)
C31 0.048(2) 0.0430(19) 0.042(2) -0.0079(15) -0.0160(17) -0.0013(16)
C32 0.056(3) 0.064(3) 0.060(3) -0.020(2) -0.005(2) -0.005(2)
C33 0.096(4) 0.072(3) 0.058(3) -0.028(2) 0.000(3) -0.002(3)
C34 0.113(4) 0.062(3) 0.059(3) -0.026(2) -0.034(3) -0.003(3)
C35 0.076(3) 0.079(3) 0.080(3) -0.032(3) -0.026(3) -0.020(3)
C36 0.053(2) 0.070(3) 0.061(3) -0.026(2) -0.010(2) -0.015(2)
Cd1 0.04527(17) 0.04486(17) 0.03247(15) -0.00689(10) -0.01662(11) -0.00219(11)
Cl1 0.204(2) 0.1173(13) 0.1071(12) -0.0701(11) -0.0555(13) -0.0163(13)
Cl2 0.0952(13) 0.273(3) 0.1404(17) -0.141(2) 0.0444(12) -0.0450(16)
N1 0.0463(17) 0.0488(18) 0.0387(16) -0.0068(13) -0.0189(13) -0.0038(14)
N2 0.0513(18) 0.0512(18) 0.0339(15) -0.0058(13) -0.0184(13) -0.0036(14)
O1 0.094(6) 0.105(6) 0.154(8) -0.082(6) -0.010(5) -0.007(5)
O2 0.0610(19) 0.084(2) 0.072(2) -0.0379(17) 0.0021(15) -0.0252(17)
O3 0.0676(19) 0.0725(19) 0.0597(17) -0.0348(15) -0.0044(14) -0.0188(15)
O4 0.0627(18) 0.0600(17) 0.0467(15) -0.0193(13) -0.0134(14) -0.0084(14)
O5 0.0590(18) 0.0732(19) 0.0720(19) -0.0166(15) -0.0229(15) -0.0201(15)
C37 0.18(2) 0.072(16) 0.074(13) 0.006(10) -0.053(13) 0.010(13)
C39 0.145(15) 0.064(19) 0.105(13) -0.002(15) -0.038(12) -0.001(16)
O7 0.125(10) 0.121(12) 0.176(16) -0.007(11) -0.096(11) -0.038(9)
C38 0.23(3) 0.071(16) 0.10(3) -0.016(18) -0.02(2) 0.026(16)
N3 0.156(15) 0.048(12) 0.097(10) -0.011(9) -0.030(10) -0.001(11)
C40 0.19(3) 0.073(12) 0.113(14) -0.014(10) -0.041(19) -0.050(16)

loop_
_atom_type_symbol
_atom_type_description
_atom_type_scat_dispersion_real
_atom_type_scat_dispersion_imag
_atom_type_scat_source
C C 0.0033 0.0016 'International Tables Vol C Tables 4.2.6.8 and 6.1.1.4'
H H 0.0000 0.0000 'International Tables Vol C Tables 4.2.6.8 and 6.1.1.4'
Cd Cd -0.8075 1.2024 'International Tables Vol C Tables 4.2.6.8 and 6.1.1.4'
Cl Cl 0.1484 0.1585 'International Tables Vol C Tables 4.2.6.8 and 6.1.1.4'
N N 0.0061 0.0033 'International Tables Vol C Tables 4.2.6.8 and 6.1.1.4'
O O 0.0106 0.0060 'International Tables Vol C Tables 4.2.6.8 and 6.1.1.4'

loop_
_geom_angle_atom_site_label_1
_geom_angle_atom_site_label_2
_geom_angle_atom_site_label_3
_geom_angle
_geom_angle_site_symmetry_1
_geom_angle_site_symmetry_3
_geom_angle_publ_flag
N2 C1 C2 123.2(4) . . ?
N2 C1 H1 118.4 . . ?
C2 C1 H1 118.4 . . ?
C1 C2 C3 120.3(4) . . ?
C1 C2 H2 119.8 . . ?
C3 C2 H2 119.8 . . ?
C4 C3 C2 116.1(3) . . ?
C4 C3 C6 121.1(4) . . ?
C2 C3 C6 122.7(4) . . ?
C5 C4 C3 119.8(4) . . ?
C5 C4 H4 120.1 . . ?
C3 C4 H4 120.1 . . ?
N2 C5 C4 123.7(4) . . ?
N2 C5 H5 118.1 . . ?
C4 C5 H5 118.1 . . ?
C7 C6 C3 125.4(4) . . ?
C7 C6 H6 117.3 . . ?
C3 C6 H6 117.3 . . ?
C6 C7 C8 128.7(4) . . ?
C6 C7 H7 115.6 . . ?
C8 C7 H7 115.6 . . ?
C9 C8 C13 118.9(3) . . ?
C9 C8 C7 120.7(4) . . ?
C13 C8 C7 120.4(4) . . ?
C10 C9 C8 123.2(4) . . ?
C10 C9 H9 118.4 . . ?
C8 C9 H9 118.4 . . ?
C9 C10 C11 118.3(4) . . ?
C9 C10 C15 119.2(4) . . ?
C11 C10 C15 122.6(3) . . ?
C12 C11 C10 118.4(3) . . ?
C12 C11 C16 121.6(4) . . ?
C10 C11 C16 120.0(4) . . ?
C13 C12 C11 123.2(4) . . ?
C13 C12 H12 118.4 . . ?
C11 C12 H12 118.4 . . ?
C12 C13 C8 118.1(4) . . ?
C12 C13 C14 119.9(4) . . ?
C8 C13 C14 122.0(3) . . ?
C13 C14 H14A 109.5 . . ?
C13 C14 H14B 109.5 . . ?
H14A C14 H14B 109.5 . . ?
C13 C14 H14C 109.5 . . ?
H14A C14 H14C 109.5 . . ?
H14B C14 H14C 109.5 . . ?
C10 C15 H15A 109.5 . . ?
C10 C15 H15B 109.5 . . ?
H15A C15 H15B 109.5 . . ?
C10 C15 H15C 109.5 . . ?
H15A C15 H15C 109.5 . . ?
H15B C15 H15C 109.5 . . ?
C17 C16 C11 129.2(4) . . ?
C17 C16 H16 115.4 . . ?
C11 C16 H16 115.4 . . ?
C16 C17 C18 124.8(4) . . ?
C16 C17 H17 117.6 . . ?
C18 C17 H17 117.6 . . ?
C22 C18 C19 115.9(3) . . ?
C22 C18 C17 122.4(4) . . ?
C19 C18 C17 121.7(3) . . ?
C20 C19 C18 120.3(3) . . ?
C20 C19 H19 119.8 . . ?
C18 C19 H19 119.8 . . ?
N1 C20 C19 124.0(4) . . ?
N1 C20 H20 118.0 . . ?
C19 C20 H20 118.0 . . ?
N1 C21 C22 123.9(4) . . ?
N1 C21 H21 118.1 . . ?
C22 C21 H21 118.1 . . ?
C21 C22 C18 119.8(4) . . ?
C21 C22 H22 120.1 . . ?
C18 C22 H22 120.1 . . ?
O3 C23 O2 121.7(4) . . ?
O3 C23 C24 118.9(4) . . ?
O2 C23 C24 119.4(4) . . ?
O3 C23 Cd1 58.9(2) . . ?
O2 C23 Cd1 62.9(2) . . ?
C24 C23 Cd1 175.8(3) . . ?
C25 C24 C29 117.3(4) . . ?
C25 C24 C23 121.0(4) . . ?
C29 C24 C23 121.7(4) . . ?
C24 C25 C26 121.2(5) . . ?
C24 C25 H25 119.4 . . ?
C26 C25 H25 119.4 . . ?
C27 C26 C25 120.0(6) . . ?
C27 C26 H26 120.0 . . ?
C25 C26 H26 120.0 . . ?
C28 C27 C26 120.0(5) . . ?
C28 C27 Cl2 120.4(5) . . ?
C26 C27 Cl2 119.5(5) . . ?
C27 C28 C29 120.4(5) . . ?
C27 C28 H28 119.8 . . ?
C29 C28 H28 119.8 . . ?
C24 C29 C28 121.0(4) . . ?
C24 C29 H29 119.5 . . ?
C28 C29 H29 119.5 . . ?
O5 C30 O4 122.5(4) . . ?
O5 C30 C31 119.3(4) . . ?
O4 C30 C31 118.1(3) . . ?
C32 C31 C36 118.9(4) . . ?
C32 C31 C30 120.7(4) . . ?
C36 C31 C30 120.4(4) . . ?
C33 C32 C31 120.4(4) . . ?
C33 C32 H32 119.8 . . ?
C31 C32 H32 119.8 . . ?
C34 C33 C32 119.6(5) . . ?
C34 C33 H33 120.2 . . ?
C32 C33 H33 120.2 . . ?
C33 C34 C35 121.4(4) . . ?
C33 C34 Cl1 119.3(4) . . ?
C35 C34 Cl1 119.3(4) . . ?
C34 C35 C36 119.1(5) . . ?
C34 C35 H35 120.5 . . ?
C36 C35 H35 120.5 . . ?
C35 C36 C31 120.6(4) . . ?
C35 C36 H36 119.7 . . ?
C31 C36 H36 119.7 . . ?
N1 Cd1 O4 91.14(11) 1_464 . ?
N1 Cd1 O5 86.51(11) 1_464 2_665 ?
O4 Cd1 O5 127.80(11) . 2_665 ?
N1 Cd1 N2 174.23(11) 1_464 . ?
O4 Cd1 N2 91.75(11) . . ?
O5 Cd1 N2 87.77(12) 2_665 . ?
N1 Cd1 O3 94.93(12) 1_464 . ?
O4 Cd1 O3 88.65(10) . . ?
O5 Cd1 O3 143.53(11) 2_665 . ?
N2 Cd1 O3 90.14(12) . . ?
N1 Cd1 O2 92.15(12) 1_464 . ?
O4 Cd1 O2 142.82(10) . . ?
O5 Cd1 O2 89.37(11) 2_665 . ?
N2 Cd1 O2 88.56(12) . . ?
O3 Cd1 O2 54.17(10) . . ?
N1 Cd1 C23 94.65(12) 1_464 . ?
O4 Cd1 C23 115.31(12) . . ?
O5 Cd1 C23 116.86(12) 2_665 . ?
N2 Cd1 C23 88.63(12) . . ?
O3 Cd1 C23 26.67(11) . . ?
O2 Cd1 C23 27.52(11) . . ?
N1 Cd1 O5 82.97(11) 1_464 . ?
O4 Cd1 O5 50.04(9) . . ?
O5 Cd1 O5 78.01(11) 2_665 . ?
N2 Cd1 O5 95.08(11) . . ?
O3 Cd1 O5 138.41(9) . . ?
O2 Cd1 O5 166.68(9) . . ?
C23 Cd1 O5 164.87(11) . . ?
C21 N1 C20 116.1(3) . . ?
C21 N1 Cd1 124.2(2) . 1_646 ?
C20 N1 Cd1 119.7(2) . 1_646 ?
C5 N2 C1 116.9(3) . . ?
C5 N2 Cd1 122.0(2) . . ?
C1 N2 Cd1 120.7(3) . . ?
H1C O1 H1D 108.4 . . ?
C23 O2 Cd1 89.6(2) . . ?
C23 O3 Cd1 94.5(3) . . ?
C30 O4 Cd1 104.2(2) . . ?
C30 O5 Cd1 175.8(3) . 2_665 ?
C30 O5 Cd1 82.2(2) . . ?
Cd1 O5 Cd1 101.99(11) 2_665 . ?
C39 C37 H37A 109.5 . . ?
C39 C37 H37B 109.4 . . ?
H37A C37 H37B 109.5 . . ?
C39 C37 H37C 109.5 . . ?
H37A C37 H37C 109.5 . . ?
H37B C37 H37C 109.5 . . ?
O7 C39 N3 129(5) . . ?
O7 C39 C37 118(8) . . ?
N3 C39 C37 113(4) . . ?
N3 C38 H38A 109.4 . . ?
N3 C38 H38B 109.5 . . ?
H38A C38 H38B 109.5 . . ?
N3 C38 H38C 109.5 . . ?
H38A C38 H38C 109.5 . . ?
H38B C38 H38C 109.5 . . ?
C39 N3 C38 124(4) . . ?
C39 N3 C40 118(3) . . ?
C38 N3 C40 118(6) . . ?
N3 C40 H40A 109.5 . . ?
N3 C40 H40B 109.5 . . ?
H40A C40 H40B 109.5 . . ?
N3 C40 H40C 109.5 . . ?
H40A C40 H40C 109.5 . . ?
H40B C40 H40C 109.5 . . ?

loop_
_geom_bond_atom_site_label_1
_geom_bond_atom_site_label_2
_geom_bond_distance
_geom_bond_site_symmetry_2
_geom_bond_publ_flag
C1 N2 1.333(5) . ?
C1 C2 1.374(5) . ?
C1 H1 0.9300 . ?
C2 C3 1.394(6) . ?
C2 H2 0.9300 . ?
C3 C4 1.385(5) . ?
C3 C6 1.465(5) . ?
C4 C5 1.380(5) . ?
C4 H4 0.9300 . ?
C5 N2 1.329(5) . ?
C5 H5 0.9300 . ?
C6 C7 1.313(6) . ?
C6 H6 0.9300 . ?
C7 C8 1.469(5) . ?
C7 H7 0.9300 . ?
C8 C9 1.389(6) . ?
C8 C13 1.407(5) . ?
C9 C10 1.386(5) . ?
C9 H9 0.9300 . ?
C10 C11 1.412(6) . ?
C10 C15 1.511(6) . ?
C11 C12 1.397(6) . ?
C11 C16 1.460(5) . ?
C12 C13 1.387(5) . ?
C12 H12 0.9300 . ?
C13 C14 1.516(6) . ?
C14 H14A 0.9600 . ?
C14 H14B 0.9600 . ?
C14 H14C 0.9600 . ?
C15 H15A 0.9600 . ?
C15 H15B 0.9600 . ?
C15 H15C 0.9600 . ?
C16 C17 1.309(6) . ?
C16 H16 0.9300 . ?
C17 C18 1.467(5) . ?
C17 H17 0.9300 . ?
C18 C22 1.390(5) . ?
C18 C19 1.394(5) . ?
C19 C20 1.365(5) . ?
C19 H19 0.9300 . ?
C20 N1 1.336(5) . ?
C20 H20 0.9300 . ?
C21 N1 1.334(5) . ?
C21 C22 1.381(5) . ?
C21 H21 0.9300 . ?
C22 H22 0.9300 . ?
C23 O3 1.237(5) . ?
C23 O2 1.270(5) . ?
C23 C24 1.491(6) . ?
C23 Cd1 2.748(4) . ?
C24 C25 1.353(6) . ?
C24 C29 1.371(6) . ?
C25 C26 1.383(8) . ?
C25 H25 0.9300 . ?
C26 C27 1.362(9) . ?
C26 H26 0.9300 . ?
C27 C28 1.311(7) . ?
C27 Cl2 1.742(6) . ?
C28 C29 1.393(6) . ?
C28 H28 0.9300 . ?
C29 H29 0.9300 . ?
C30 O5 1.248(5) . ?
C30 O4 1.249(5) . ?
C30 C31 1.511(5) . ?
C31 C32 1.380(6) . ?
C31 C36 1.383(6) . ?
C32 C33 1.370(6) . ?
C32 H32 0.9300 . ?
C33 C34 1.365(7) . ?
C33 H33 0.9300 . ?
C34 C35 1.364(7) . ?
C34 Cl1 1.744(5) . ?
C35 C36 1.377(6) . ?
C35 H35 0.9300 . ?
C36 H36 0.9300 . ?
Cd1 N1 2.303(3) 1_464 ?
Cd1 O4 2.309(3) . ?
Cd1 O5 2.316(3) 2_665 ?
Cd1 N2 2.317(3) . ?
Cd1 O3 2.360(3) . ?
Cd1 O2 2.446(3) . ?
Cd1 O5 2.772(3) . ?
O1 H1C 0.8501 . ?
O1 H1D 0.8499 . ?
C37 C39 1.62(8) . ?
C37 H37A 0.9600 . ?
C37 H37B 0.9600 . ?
C37 H37C 0.9600 . ?
C39 O7 1.12(9) . ?
C39 N3 1.31(3) . ?
C38 N3 1.39(8) . ?
C38 H38A 0.9600 . ?
C38 H38B 0.9600 . ?
C38 H38C 0.9600 . ?
N3 C40 1.75(7) . ?
C40 H40A 0.9600 . ?
C40 H40B 0.9600 . ?
C40 H40C 0.9600 . ?
